data_1574333
loop_
_publ_author_name
'Agati, Milo'
'Romi, Sebastiano'
'Fanetti, Samuele'
'Radacki, Krzysztof'
'Hanfland, Michael'
'Braunschweig, Holger'
'Marder, Todd B.'
'Clark, Stewart J.'
'Friedrich, Alexandra'
'Bini, Roberto'

_publ_section_title
;
 Insights into topochemical versus stress-induced high-pressure reactivity
 of azobenzene by single crystal X-ray diffraction
;
_journal_issue 21
_journal_name_full 'Chemical Science'
_journal_page_first 9240
_journal_page_last 9254
_journal_paper_doi 10.1039/D5SC00432B
_journal_volume 16
_journal_year 2025
_chemical_formula_moiety 'C12 H10 N2'
_chemical_formula_sum 'C12 H10 N2'
_chemical_formula_weight 182.22
_chemical_name_systematic trans-azobenzene
_space_group_crystal_system monoclinic
_space_group_IT_number 14
_space_group_name_Hall '-P 2ybc'
_space_group_name_H-M_alt 'P 1 21/c 1'
_atom_sites_solution_hydrogens geom
_atom_sites_solution_primary dual
_atom_sites_solution_secondary difmap
_audit_creation_date 2023-03-16
_audit_creation_method 'CIF-fill 1.3r (K.Radacki, 2005-23)'
_audit_update_record
;
2024-02-29 deposited with the CCDC.	2025-04-04 downloaded from the CCDC.
;
_cell_angle_alpha 90
_cell_angle_beta 113.15(7)
_cell_angle_gamma 90
_cell_formula_units_Z 4
_cell_length_a 13.162(11)
_cell_length_b 5.1734(3)
_cell_length_c 10.885(3)
_cell_measurement_pressure 11540000
_cell_measurement_reflns_used 528
_cell_measurement_temperature 298(2)
_cell_measurement_theta_max 19.9530
_cell_measurement_theta_min 2.1570
_cell_volume 681.5(7)
_computing_cell_refinement 'CrysAlisPro 1.171.42.58a (Rigaku OD, 2022)'
_computing_data_collection 'ESRF ID15B beamline software'
_computing_data_reduction 'CrysAlisPro 1.171.42.58a (Rigaku OD, 2022)'
_computing_molecular_graphics 'ShelXLe (Huebschle et all, 2011)'
_computing_publication_material 'SHELXL-2018/3 (Sheldrick, 2018)'
_computing_structure_refinement 'SHELXL-2018/3 (Sheldrick, 2018)'
_computing_structure_solution 'SHELXT 2014/5 (Sheldrick, 2014)'
_diffrn_ambient_environment He
_diffrn_ambient_pressure 11540000
_diffrn_ambient_temperature 298(2)
_diffrn_detector HPA
_diffrn_detector_area_resol_mean 13.3333
_diffrn_detector_type 'EIGER2 X 9M CdTe'
_diffrn_measured_fraction_theta_full 0.341
_diffrn_measured_fraction_theta_max 0.197
_diffrn_measurement_details
;
 List of Runs (angles in degrees, time in seconds):
 --------------------------------------------------------------------------
  1  \w    -33.00  32.00   0.50    0.50    --    0.00   0.00   0.00  130
;
_diffrn_measurement_device 'single-axis goniometer'
_diffrn_measurement_device_type 'in-house developed goniometer'
_diffrn_measurement_method '\w scan'
_diffrn_orient_matrix_type
;
 CrysAlisPro convention (1999,Acta A55,543-557)
;
_diffrn_orient_matrix_UB_11 -0.0337245889
_diffrn_orient_matrix_UB_12 0.0071544001
_diffrn_orient_matrix_UB_13 -0.0185291991
_diffrn_orient_matrix_UB_21 0.0029949439
_diffrn_orient_matrix_UB_22 0.0218950646
_diffrn_orient_matrix_UB_23 -0.0346116966
_diffrn_orient_matrix_UB_31 -0.0022451494
_diffrn_orient_matrix_UB_32 -0.0757464859
_diffrn_orient_matrix_UB_33 -0.0116697558
_diffrn_radiation_monochromator 'Si(111) Bragg monochromator'
_diffrn_radiation_probe x-ray
_diffrn_radiation_type synchrotron
_diffrn_radiation_wavelength 0.410
_diffrn_reflns_av_R_equivalents 0.0170
_diffrn_reflns_av_unetI/netI 0.0310
_diffrn_reflns_Laue_measured_fraction_full 0.341
_diffrn_reflns_Laue_measured_fraction_max 0.197
_diffrn_reflns_limit_h_max 17
_diffrn_reflns_limit_h_min -15
_diffrn_reflns_limit_k_max 8
_diffrn_reflns_limit_k_min -7
_diffrn_reflns_limit_l_max 17
_diffrn_reflns_limit_l_min -17
_diffrn_reflns_number 2908
_diffrn_reflns_point_group_measured_fraction_full 0.341
_diffrn_reflns_point_group_measured_fraction_max 0.197
_diffrn_reflns_theta_full 14.241
_diffrn_reflns_theta_max 21.675
_diffrn_reflns_theta_min 2.159
_diffrn_source synchrotron
_diffrn_source_type 'ESRF EBS (Extremely Brilliant Source)'
_exptl_absorpt_coefficient_mu 0.048
_exptl_absorpt_correction_T_max 1.00000
_exptl_absorpt_correction_T_min 0.57221
_exptl_absorpt_correction_type multi-scan
_exptl_absorpt_process_details
;
 CrysAlisPro 1.171.42.58a (Rigaku Oxford Diffraction, 2022) Empirical 
 absorption correction using spherical harmonics, implemented in SCALE3 
 ABSPACK scaling algorithm.
;
_exptl_crystal_colour orange
_exptl_crystal_density_diffrn 1.776
_exptl_crystal_description plate
_exptl_crystal_F_000 384
_exptl_crystal_preparation
;
 For data collection the crystal was mounted in a diamond-anvil cell.
;
_refine_diff_density_max 0.420
_refine_diff_density_min -0.367
_refine_diff_density_rms 0.067
_refine_ls_extinction_method none
_refine_ls_goodness_of_fit_ref 1.103
_refine_ls_hydrogen_treatment constr
_refine_ls_matrix_type full
_refine_ls_number_parameters 138
_refine_ls_number_reflns 2908
_refine_ls_number_restraints 12
_refine_ls_restrained_S_all 1.102
_refine_ls_R_factor_all 0.0888
_refine_ls_R_factor_gt 0.0731
_refine_ls_shift/su_max 0.000
_refine_ls_shift/su_mean 0.000
_refine_ls_structure_factor_coef Fsqd
_refine_ls_weighting_details
;
 w=1/[\s^2^(Fo^2^)+(0.1343P)^2^+0.0992P] where P=(Fo^2^+2Fc^2^)/3
;
_refine_ls_weighting_scheme calc
_refine_ls_wR_factor_gt 0.2059
_refine_ls_wR_factor_ref 0.2192
_reflns_Friedel_coverage 0.000
_reflns_number_gt 2206
_reflns_number_total 2908
_reflns_threshold_expression 'I > 2\s(I)'
_cod_data_source_file d5sc00432b3.cif
_cod_data_source_block AZO_11p5GPa
_cod_depositor_comments 'Adding full bibliography for 1574311--1574352.cif.'
_cod_original_sg_symbol_H-M 'P 21/c'
_cod_database_code 1574333
_shelx_shelxl_version_number 2018/3
_shelx_space_group_comment
;
 The symmetry employed for this shelxl refinement is uniquely defined by the 
 following loop, which should always be used as a source of symmetry 
 information in preference to the above space-group names. They are only 
 intended as comments.
;

loop_
_space_group_symop_operation_xyz
'x, y, z'
'-x, y+1/2, -z+1/2'
'-x, -y, -z'
'x, -y-1/2, z-1/2'

loop_
_atom_site_label
_atom_site_type_symbol
_atom_site_fract_x
_atom_site_fract_y
_atom_site_fract_z
_atom_site_U_iso_or_equiv
_atom_site_adp_type
_atom_site_occupancy
_atom_site_site_symmetry_order
_atom_site_calc_flag
_atom_site_refinement_flags_posn
_atom_site_refinement_flags_adp
_atom_site_refinement_flags_occupancy
_atom_site_disorder_assembly
_atom_site_disorder_group
N1 N 0.4898(5) 0.1165(5) 0.5068(3) 0.0214(18) Uani 1 1 d . . . . .
C1 C 0.4275(6) 0.1474(5) 0.5848(4) 0.021(2) Uani 1 1 d . . . . .
C2 C 0.3775(6) 0.3836(5) 0.5782(4) 0.021(2) Uani 1 1 d . . . . .
H2 H 0.382785 0.511238 0.520836 0.025 Uiso 1 1 calc R U . . .
C3 C 0.3195(6) 0.4289(6) 0.6573(4) 0.023(2) Uani 1 1 d . . . . .
H3 H 0.281448 0.583673 0.649029 0.028 Uiso 1 1 calc R U . . .
C4 C 0.3175(6) 0.2458(6) 0.7493(4) 0.022(2) Uani 1 1 d . . . . .
H4 H 0.279963 0.279173 0.804294 0.026 Uiso 1 1 calc R U . . .
C5 C 0.3717(6) 0.0138(5) 0.7587(4) 0.023(2) Uani 1 1 d . . . . .
H5 H 0.372877 -0.107096 0.822466 0.027 Uiso 1 1 calc R U . . .
C6 C 0.4238(6) -0.0399(5) 0.6743(4) 0.021(2) Uani 1 1 d . . . . .
H6 H 0.456392 -0.200546 0.677196 0.025 Uiso 1 1 calc R U . . .
N2A N 0.9637(14) 0.0804(9) 0.9741(12) 0.029(4) Uani 0.70(2) 1 d . U P A 1
N2B N 0.988(3) -0.096(2) 0.959(3) 0.029(4) Uani 0.30(2) 1 d . U P A 2
C7 C 0.9141(8) 0.0407(8) 0.8317(5) 0.033(3) Uani 1 1 d . . . . .
C8 C 0.9235(8) -0.1634(8) 0.7574(7) 0.040(3) Uani 1 1 d . . . . .
H8 H 0.962839 -0.310390 0.798582 0.048 Uiso 1 1 calc R U . . .
C9 C 0.8735(8) -0.1477(8) 0.6201(6) 0.038(3) Uani 1 1 d . . . . .
H9 H 0.879164 -0.284141 0.567498 0.046 Uiso 1 1 calc R U . . .
C10 C 0.8158(8) 0.0693(9) 0.5618(5) 0.037(3) Uani 1 1 d . . . . .
H10 H 0.781463 0.080105 0.469209 0.044 Uiso 1 1 calc R U . . .
C11 C 0.8083(8) 0.2722(7) 0.6395(6) 0.038(3) Uani 1 1 d . . . . .
H11 H 0.769692 0.420626 0.599309 0.045 Uiso 1 1 calc R U . . .
C12 C 0.8566(8) 0.2563(7) 0.7731(5) 0.036(3) Uani 1 1 d . . . . .
H12 H 0.850597 0.392637 0.825555 0.043 Uiso 1 1 calc R U . . .

loop_
_atom_site_aniso_label
_atom_site_aniso_U_11
_atom_site_aniso_U_22
_atom_site_aniso_U_33
_atom_site_aniso_U_23
_atom_site_aniso_U_13
_atom_site_aniso_U_12
N1 0.025(6) 0.0221(12) 0.020(2) -0.0013(9) 0.012(3) -0.0001(14)
C1 0.026(7) 0.0211(13) 0.020(2) -0.0013(10) 0.013(4) -0.0003(16)
C2 0.023(7) 0.0220(14) 0.020(2) 0.0009(10) 0.010(4) 0.0002(16)
C3 0.023(7) 0.0225(14) 0.025(2) -0.0013(11) 0.011(4) 0.0018(17)
C4 0.021(7) 0.0269(15) 0.021(2) -0.0016(11) 0.011(4) -0.0001(17)
C5 0.026(7) 0.0244(14) 0.019(2) 0.0017(10) 0.011(4) 0.0004(17)
C6 0.024(6) 0.0198(12) 0.022(2) -0.0003(10) 0.012(4) -0.0005(16)
N2A 0.037(11) 0.033(2) 0.022(5) 0.002(2) 0.016(7) 0.007(3)
N2B 0.035(14) 0.037(5) 0.020(7) 0.000(4) 0.016(9) -0.004(6)
C7 0.018(9) 0.057(2) 0.020(3) 0.0076(16) 0.003(5) -0.009(3)
C8 0.028(9) 0.035(2) 0.061(4) 0.0115(18) 0.020(6) 0.003(2)
C9 0.021(10) 0.046(2) 0.053(4) -0.020(2) 0.022(6) -0.009(3)
C10 0.027(11) 0.062(3) 0.022(3) 0.0018(17) 0.011(6) -0.009(3)
C11 0.030(9) 0.038(2) 0.051(4) 0.0157(18) 0.023(6) 0.008(3)
C12 0.041(9) 0.0382(19) 0.042(3) -0.0101(15) 0.029(5) -0.012(2)

loop_
_atom_type_symbol
_atom_type_description
_atom_type_scat_dispersion_real
_atom_type_scat_dispersion_imag
_atom_type_scat_source
N N 0.0000 0.0000 'International Tables Vol C Tables 4.2.6.8 and 6.1.1.4'
C C 0.0006 0.0010 'International Tables Vol C Tables 4.2.6.8 and 6.1.1.4'
H H -0.0001 0.0005 'International Tables Vol C Tables 4.2.6.8 and 6.1.1.4'

loop_
_geom_angle_atom_site_label_1
_geom_angle_atom_site_label_2
_geom_angle_atom_site_label_3
_geom_angle
_geom_angle_site_symmetry_1
_geom_angle_site_symmetry_3
_geom_angle_publ_flag
N1 N1 C1 112.6(3) 3_656 . ?
C2 C1 C6 120.5(3) . . ?
C2 C1 N1 116.8(2) . . ?
C6 C1 N1 122.4(4) . . ?
C1 C2 C3 119.3(3) . . ?
C1 C2 H2 120.3 . . ?
C3 C2 H2 120.3 . . ?
C2 C3 C4 120.5(4) . . ?
C2 C3 H3 119.7 . . ?
C4 C3 H3 119.7 . . ?
C5 C4 C3 119.5(3) . . ?
C5 C4 H4 120.3 . . ?
C3 C4 H4 120.3 . . ?
C6 C5 C4 120.4(3) . . ?
C6 C5 H5 119.8 . . ?
C4 C5 H5 119.8 . . ?
C5 C6 C1 119.5(3) . . ?
C5 C6 H6 120.2 . . ?
C1 C6 H6 120.2 . . ?
N2A N2A C7 109.8(8) 3_757 . ?
N2B N2B C7 100(2) 3_757 . ?
C12 C7 C8 121.3(5) . . ?
C12 C7 N2A 108.7(4) . . ?
C8 C7 N2A 129.8(7) . . ?
C12 C7 N2B 148.2(7) . . ?
C8 C7 N2B 90.4(8) . . ?
C7 C8 C9 118.8(6) . . ?
C7 C8 H8 120.6 . . ?
C9 C8 H8 120.6 . . ?
C10 C9 C8 119.6(4) . . ?
C10 C9 H9 120.2 . . ?
C8 C9 H9 120.2 . . ?
C9 C10 C11 120.2(5) . . ?
C9 C10 H10 119.9 . . ?
C11 C10 H10 119.9 . . ?
C12 C11 C10 120.1(5) . . ?
C12 C11 H11 119.9 . . ?
C10 C11 H11 119.9 . . ?
C11 C12 C7 119.9(3) . . ?
C11 C12 H12 120.0 . . ?
C7 C12 H12 120.0 . . ?

loop_
_geom_bond_atom_site_label_1
_geom_bond_atom_site_label_2
_geom_bond_distance
_geom_bond_site_symmetry_2
_geom_bond_publ_flag
N1 N1 1.256(5) 3_656 ?
N1 C1 1.401(5) . ?
C1 C2 1.376(5) . ?
C1 C6 1.389(4) . ?
C2 C3 1.377(5) . ?
C2 H2 0.9300 . ?
C3 C4 1.386(4) . ?
C3 H3 0.9300 . ?
C4 C5 1.379(6) . ?
C4 H4 0.9300 . ?
C5 C6 1.373(5) . ?
C5 H5 0.9300 . ?
C6 H6 0.9300 . ?
N2A N2A 1.22(2) 3_757 ?
N2A C7 1.440(14) . ?
N2B N2B 1.29(4) 3_757 ?
N2B C7 1.52(3) . ?
C7 C12 1.358(9) . ?
C7 C8 1.366(6) . ?
C8 C9 1.378(10) . ?
C8 H8 0.9300 . ?
C9 C10 1.364(9) . ?
C9 H9 0.9300 . ?
C10 C11 1.376(6) . ?
C10 H10 0.9300 . ?
C11 C12 1.341(9) . ?
C11 H11 0.9300 . ?
C12 H12 0.9300 . ?

loop_
_geom_torsion_atom_site_label_1
_geom_torsion_atom_site_label_2
_geom_torsion_atom_site_label_3
_geom_torsion_atom_site_label_4
_geom_torsion
_geom_torsion_site_symmetry_1
_geom_torsion_site_symmetry_2
_geom_torsion_site_symmetry_3
_geom_torsion_site_symmetry_4
_geom_torsion_publ_flag
N1 N1 C1 C2 -164.1(7) 3_656 . . . ?
N1 N1 C1 C6 21.7(10) 3_656 . . . ?
C6 C1 C2 C3 -2.7(9) . . . . ?
N1 C1 C2 C3 -177.0(6) . . . . ?
C1 C2 C3 C4 4.3(10) . . . . ?
C2 C3 C4 C5 -1.8(10) . . . . ?
C3 C4 C5 C6 -2.4(10) . . . . ?
C4 C5 C6 C1 3.9(10) . . . . ?
C2 C1 C6 C5 -1.3(9) . . . . ?
N1 C1 C6 C5 172.6(6) . . . . ?
N2A N2A C7 C12 -163.8(11) 3_757 . . . ?
N2A N2A C7 C8 12.3(18) 3_757 . . . ?
N2B N2B C7 C12 -11(4) 3_757 . . . ?
N2B N2B C7 C8 165(2) 3_757 . . . ?
C12 C7 C8 C9 0.3(12) . . . . ?
N2A C7 C8 C9 -175.4(9) . . . . ?
N2B C7 C8 C9 -177.0(12) . . . . ?
C7 C8 C9 C10 -0.3(12) . . . . ?
C8 C9 C10 C11 0.6(11) . . . . ?
C9 C10 C11 C12 -0.8(11) . . . . ?
C10 C11 C12 C7 0.8(12) . . . . ?
C8 C7 C12 C11 -0.6(11) . . . . ?
N2A C7 C12 C11 175.9(8) . . . . ?
N2B C7 C12 C11 174(2) . . . . ?
